data_7100661
_journal_name_full 'Chemical Communications'
_journal_paper_doi 10.1039/b512884f
_journal_year 2006
_chemical_formula_moiety 'C27 H37 Cl N4 Rh'
_chemical_formula_sum 'C27 H37 Cl N4 Rh'
_chemical_formula_weight 555.97
_space_group_IT_number 2
_space_group_name_Hall '-P 1'
_space_group_name_H-M_alt 'P -1'
_symmetry_cell_setting triclinic
_symmetry_space_group_name_Hall '-P 1'
_symmetry_space_group_name_H-M 'P -1'
_cell_angle_alpha 83.42(3)
_cell_angle_beta 83.12(3)
_cell_angle_gamma 82.76(3)
_cell_formula_units_Z 2
_cell_length_a 8.273(2)
_cell_length_b 12.672(3)
_cell_length_c 13.085(3)
_cell_measurement_temperature 293(2)
_cell_volume 1344.2(5)
_diffrn_ambient_temperature 293(2)
_exptl_crystal_density_diffrn 1.374
_cod_database_code 7100661

loop_
_symmetry_equiv_pos_as_xyz
'x, y, z'
'-x, -y, -z'

loop_
_atom_site_label
_atom_site_type_symbol
_atom_site_fract_x
_atom_site_fract_y
_atom_site_fract_z
_atom_site_U_iso_or_equiv
_atom_site_adp_type
_atom_site_occupancy
_atom_site_symmetry_multiplicity
_atom_site_calc_flag
_atom_site_refinement_flags
_atom_site_disorder_assembly
_atom_site_disorder_group
Rh1 Rh 0.00853(2) 0.289197(16) -0.335549(14) 0.02267(7) Uani 1 1 d . . .
Cl1 Cl -0.26049(9) 0.30279(7) -0.38577(6) 0.03731(17) Uani 1 1 d . . .
C1 C -0.0788(3) 0.2760(2) -0.18609(19) 0.0222(5) Uani 1 1 d . . .
N1 N -0.1113(3) 0.18094(17) -0.12654(16) 0.0232(4) Uani 1 1 d . . .
N2 N -0.1043(3) 0.35579(18) -0.12043(16) 0.0242(4) Uani 1 1 d . . .
C2 C -0.1532(3) 0.1977(2) -0.02434(19) 0.0225(5) Uani 1 1 d . . .
C3 C -0.1473(3) 0.3110(2) -0.02009(19) 0.0230(5) Uani 1 1 d . . .
N3 N -0.1911(3) 0.12814(18) 0.05525(17) 0.0278(5) Uani 1 1 d . . .
N4 N -0.1732(3) 0.35749(18) 0.06459(17) 0.0279(5) Uani 1 1 d . . .
C4 C -0.2236(3) 0.1742(2) 0.1461(2) 0.0268(5) Uani 1 1 d . . .
C5 C -0.2119(3) 0.2865(2) 0.15085(19) 0.0261(5) Uani 1 1 d . . .
C6 C -0.2416(4) 0.3269(3) 0.2481(2) 0.0336(6) Uani 1 1 d . . .
H6A H -0.2332 0.3987 0.2528 0.040 Uiso 1 1 calc R . .
C7 C -0.2834(4) 0.2610(3) 0.3369(2) 0.0372(7) Uani 1 1 d . . .
H7A H -0.3037 0.2889 0.4005 0.045 Uiso 1 1 calc R . .
C8 C -0.2954(4) 0.1511(3) 0.3312(2) 0.0387(7) Uani 1 1 d . . .
H8A H -0.3232 0.1080 0.3915 0.046 Uiso 1 1 calc R . .
C9 C -0.2670(4) 0.1071(2) 0.2391(2) 0.0348(6) Uani 1 1 d . . .
H9A H -0.2757 0.0350 0.2368 0.042 Uiso 1 1 calc R . .
C10 C -0.0933(4) 0.0755(2) -0.1671(2) 0.0291(6) Uani 1 1 d . . .
H10A H -0.0216 0.0267 -0.1253 0.035 Uiso 1 1 calc R . .
H10B H -0.0377 0.0830 -0.2368 0.035 Uiso 1 1 calc R . .
C11 C -0.2544(4) 0.0207(2) -0.1713(2) 0.0348(6) Uani 1 1 d . . .
C12 C -0.2387(6) -0.0244(3) -0.2765(3) 0.0577(10) Uani 1 1 d . . .
H12A H -0.3319 -0.0613 -0.2805 0.086 Uiso 1 1 calc R . .
H12B H -0.1404 -0.0733 -0.2838 0.086 Uiso 1 1 calc R . .
H12C H -0.2339 0.0331 -0.3309 0.086 Uiso 1 1 calc R . .
C13 C -0.2707(5) -0.0736(3) -0.0845(3) 0.0538(10) Uani 1 1 d . . .
H13A H -0.3701 -0.1043 -0.0880 0.081 Uiso 1 1 calc R . .
H13B H -0.2735 -0.0476 -0.0182 0.081 Uiso 1 1 calc R . .
H13C H -0.1787 -0.1271 -0.0939 0.081 Uiso 1 1 calc R . .
C14 C -0.4058(4) 0.1007(3) -0.1617(3) 0.0469(8) Uani 1 1 d . . .
H14A H -0.5015 0.0647 -0.1605 0.070 Uiso 1 1 calc R . .
H14B H -0.4015 0.1544 -0.2197 0.070 Uiso 1 1 calc R . .
H14C H -0.4105 0.1338 -0.0988 0.070 Uiso 1 1 calc R . .
C15 C -0.0895(3) 0.4713(2) -0.1550(2) 0.0273(5) Uani 1 1 d . . .
H15A H -0.0354 0.4766 -0.2251 0.033 Uiso 1 1 calc R . .
H15B H -0.0194 0.4970 -0.1113 0.033 Uiso 1 1 calc R . .
C16 C -0.2519(4) 0.5455(2) -0.1529(2) 0.0324(6) Uani 1 1 d . . .
C17 C -0.3879(5) 0.4861(3) -0.1839(4) 0.0574(10) Uani 1 1 d . . .
H17A H -0.3542 0.4605 -0.2503 0.086 Uiso 1 1 calc R . .
H17B H -0.4870 0.5341 -0.1873 0.086 Uiso 1 1 calc R . .
H17C H -0.4071 0.4266 -0.1332 0.086 Uiso 1 1 calc R . .
C18 C -0.3028(5) 0.5869(3) -0.0481(3) 0.0533(10) Uani 1 1 d . . .
H18A H -0.2216 0.6287 -0.0325 0.080 Uiso 1 1 calc R . .
H18B H -0.3128 0.5276 0.0041 0.080 Uiso 1 1 calc R . .
H18C H -0.4063 0.6305 -0.0495 0.080 Uiso 1 1 calc R . .
C19 C -0.2182(5) 0.6445(3) -0.2311(3) 0.0532(10) Uani 1 1 d . . .
H19A H -0.1323 0.6787 -0.2100 0.080 Uiso 1 1 calc R . .
H19B H -0.3160 0.6939 -0.2327 0.080 Uiso 1 1 calc R . .
H19C H -0.1854 0.6219 -0.2988 0.080 Uiso 1 1 calc R . .
C20 C 0.1011(4) 0.2384(3) -0.4896(2) 0.0315(6) Uani 1 1 d . . .
H20A H 0.0163 0.2202 -0.5286 0.038 Uiso 1 1 calc R . .
C21 C 0.1145(4) 0.3478(3) -0.4957(2) 0.0338(6) Uani 1 1 d . . .
H21A H 0.0346 0.3922 -0.5365 0.041 Uiso 1 1 calc R . .
C22 C 0.2754(4) 0.3981(3) -0.4952(2) 0.0384(7) Uani 1 1 d . . .
H22A H 0.3673 0.3494 -0.5210 0.046 Uiso 1 1 calc R . .
H22B H 0.2727 0.4639 -0.5411 0.046 Uiso 1 1 calc R . .
C23 C 0.2997(4) 0.4218(2) -0.3864(2) 0.0350(6) Uani 1 1 d . . .
H23A H 0.2430 0.4916 -0.3738 0.042 Uiso 1 1 calc R . .
H23B H 0.4155 0.4240 -0.3823 0.042 Uiso 1 1 calc R . .
C24 C 0.2354(3) 0.3375(2) -0.3017(2) 0.0298(6) Uani 1 1 d . . .
H24A H 0.2299 0.3591 -0.2317 0.036 Uiso 1 1 calc R . .
C25 C 0.2497(3) 0.2258(2) -0.3039(2) 0.0301(6) Uani 1 1 d . . .
H25A H 0.2552 0.1852 -0.2358 0.036 Uiso 1 1 calc R . .
C26 C 0.3456(4) 0.1689(3) -0.3921(2) 0.0350(6) Uani 1 1 d . . .
H26A H 0.4574 0.1467 -0.3952 0.042 Uiso 1 1 calc R . .
C27 C 0.2392(4) 0.1516(3) -0.4755(3) 0.0408(7) Uani 1 1 d . . .
H27A H 0.3077 0.1470 -0.5407 0.049 Uiso 1 1 calc R . .
H27B H 0.1945 0.0839 -0.4572 0.049 Uiso 1 1 calc R . .

loop_
_atom_site_aniso_label
_atom_site_aniso_U_11
_atom_site_aniso_U_22
_atom_site_aniso_U_33
_atom_site_aniso_U_23
_atom_site_aniso_U_13
_atom_site_aniso_U_12
Rh1 0.02377(11) 0.02677(12) 0.01756(10) -0.00308(7) -0.00129(7) -0.00338(7)
Cl1 0.0277(3) 0.0546(5) 0.0304(3) -0.0037(3) -0.0080(3) -0.0035(3)
C1 0.0210(11) 0.0248(12) 0.0209(11) -0.0025(9) -0.0035(9) -0.0015(9)
N1 0.0296(11) 0.0220(11) 0.0187(10) -0.0043(8) -0.0017(8) -0.0041(8)
N2 0.0311(11) 0.0223(11) 0.0189(10) -0.0024(8) 0.0002(8) -0.0048(8)
C2 0.0230(11) 0.0246(12) 0.0203(11) -0.0042(9) -0.0014(9) -0.0037(9)
C3 0.0279(12) 0.0225(12) 0.0189(11) -0.0023(9) -0.0021(9) -0.0037(9)
N3 0.0371(12) 0.0248(11) 0.0208(10) -0.0017(8) -0.0014(9) -0.0030(9)
N4 0.0385(13) 0.0259(12) 0.0197(10) -0.0039(8) -0.0013(9) -0.0059(9)
C4 0.0302(13) 0.0296(14) 0.0197(11) -0.0012(10) -0.0017(10) -0.0020(10)
C5 0.0307(13) 0.0291(14) 0.0184(11) -0.0046(9) -0.0002(10) -0.0038(10)
C6 0.0421(16) 0.0344(16) 0.0251(13) -0.0088(11) 0.0002(11) -0.0054(12)
C7 0.0403(16) 0.0516(19) 0.0189(12) -0.0081(12) 0.0003(11) -0.0009(14)
C8 0.0468(18) 0.0443(18) 0.0206(13) 0.0046(12) 0.0009(12) 0.0005(14)
C9 0.0472(17) 0.0308(15) 0.0238(13) 0.0022(11) 0.0028(12) -0.0051(12)
C10 0.0377(15) 0.0247(13) 0.0249(13) -0.0069(10) 0.0023(11) -0.0046(11)
C11 0.0437(17) 0.0339(16) 0.0307(14) -0.0092(11) -0.0040(12) -0.0139(13)
C12 0.077(3) 0.061(3) 0.043(2) -0.0262(18) -0.0050(19) -0.020(2)
C13 0.068(3) 0.042(2) 0.054(2) 0.0008(16) -0.0038(19) -0.0249(18)
C14 0.0359(17) 0.052(2) 0.056(2) -0.0097(17) -0.0088(15) -0.0115(15)
C15 0.0339(14) 0.0237(13) 0.0236(12) -0.0009(9) 0.0031(10) -0.0081(10)
C16 0.0358(15) 0.0298(15) 0.0285(14) -0.0005(11) 0.0032(11) 0.0000(11)
C17 0.0382(19) 0.051(2) 0.084(3) -0.014(2) -0.0122(19) 0.0041(16)
C18 0.071(3) 0.045(2) 0.0357(18) -0.0051(14) 0.0094(17) 0.0133(18)
C19 0.071(3) 0.0387(19) 0.0390(18) 0.0096(14) 0.0056(17) 0.0109(17)
C20 0.0340(14) 0.0420(17) 0.0198(12) -0.0090(11) -0.0013(10) -0.0049(12)
C21 0.0397(16) 0.0426(17) 0.0168(11) 0.0003(11) 0.0006(11) -0.0027(13)
C22 0.0419(17) 0.0374(17) 0.0330(15) -0.0002(12) 0.0096(13) -0.0098(13)
C23 0.0339(15) 0.0316(15) 0.0410(16) -0.0089(12) 0.0031(12) -0.0117(12)
C24 0.0285(13) 0.0395(16) 0.0241(12) -0.0109(11) 0.0002(10) -0.0095(11)
C25 0.0240(13) 0.0387(16) 0.0257(13) -0.0003(11) -0.0037(10) 0.0018(11)
C26 0.0290(14) 0.0375(16) 0.0371(16) -0.0103(12) -0.0011(12) 0.0050(12)
C27 0.0452(18) 0.0377(18) 0.0397(17) -0.0146(13) 0.0005(14) -0.0004(14)

loop_
_geom_bond_atom_site_label_1
_geom_bond_atom_site_label_2
_geom_bond_distance
_geom_bond_site_symmetry_2
_geom_bond_publ_flag
Rh1 C1 1.998(3) . ?
Rh1 C25 2.125(3) . ?
Rh1 C24 2.155(3) . ?
Rh1 C20 2.206(3) . ?
Rh1 C21 2.253(3) . ?
Rh1 Cl1 2.3756(9) . ?
C1 N2 1.381(3) . ?
C1 N1 1.395(3) . ?
N1 C2 1.375(3) . ?
N1 C10 1.478(3) . ?
N2 C3 1.393(3) . ?
N2 C15 1.497(3) . ?
C2 N3 1.320(3) . ?
C2 C3 1.450(4) . ?
C3 N4 1.297(3) . ?
N3 C4 1.367(3) . ?
N4 C5 1.393(3) . ?
C4 C9 1.438(4) . ?
C4 C5 1.447(4) . ?
C5 C6 1.409(4) . ?
C6 C7 1.386(4) . ?
C7 C8 1.419(5) . ?
C8 C9 1.367(4) . ?
C10 C11 1.588(4) . ?
C11 C14 1.512(5) . ?
C11 C12 1.535(4) . ?
C11 C13 1.559(5) . ?
C15 C16 1.539(4) . ?
C16 C18 1.519(4) . ?
C16 C17 1.547(5) . ?
C16 C19 1.557(4) . ?
C20 C21 1.397(4) . ?
C20 C27 1.496(5) . ?
C21 C22 1.548(5) . ?
C22 C23 1.529(4) . ?
C23 C24 1.543(4) . ?
C24 C25 1.409(4) . ?
C25 C26 1.519(4) . ?
C26 C27 1.532(5) . ?
